data_4065270
loop_
_publ_author_name
'Nguyen, Huy V.'
'Sallustrau, Antoine'
'Male, Louise'
'Thornton, Peter J.'
'Tucker, James H. R.'

_publ_section_title
;
 1,1&#x2032;-Homodisubstituted Ferrocenes Containing Adenine and Thymine
 Nucleobases: Synthesis, Electrochemistry, and Formation of H-Bonded
 Arrays
;
_journal_issue 19
_journal_name_full Organometallics
_journal_page_first 5284
_journal_paper_doi 10.1021/om200671b
_journal_volume 30
_journal_year 2011
_chemical_formula_moiety 'C24 H22 Fe N4 O4'
_chemical_formula_sum 'C24 H22 Fe N4 O4'
_chemical_formula_weight 486.31
_chemical_name_systematic
;
1,1'-Bis(1-thyminyl-(Z)-ethene)ferrocene
;
_space_group_IT_number 14
_symmetry_cell_setting monoclinic
_symmetry_space_group_name_Hall '-P 2ybc'
_symmetry_space_group_name_H-M 'P 1 21/c 1'
_atom_sites_solution_hydrogens geom
_atom_sites_solution_primary direct
_atom_sites_solution_secondary difmap
_audit_creation_method SHELXL-97
_cell_angle_alpha 90.00
_cell_angle_beta 112.103(3)
_cell_angle_gamma 90.00
_cell_formula_units_Z 8
_cell_length_a 20.6631(9)
_cell_length_b 11.7587(5)
_cell_length_c 19.2280(8)
_cell_measurement_reflns_used 6790
_cell_measurement_temperature 120(2)
_cell_measurement_theta_max 70.572
_cell_measurement_theta_min 2.308
_cell_volume 4328.5(3)
_computing_cell_refinement 'SAINT V6.28A (Bruker, 1997)'
_computing_data_collection 'SMART V5.626 (Bruker, 1997)'
_computing_data_reduction 'SAINT V6.28A (Bruker, 1997)'
_computing_molecular_graphics
;
OLEX2 (Dolomanov, O.V., Bourhis, L.J., Gildea, R.J., Howard, J.A.K,
& Puschmann, H., 2009)
;
_computing_publication_material 'WinGX (Farrugia, 1999)'
_computing_structure_refinement 'SHELXL-97 (Sheldrick, 2008)'
_computing_structure_solution 'SHELXS-97 (Sheldrick, 2008)'
_diffrn_ambient_temperature 120(2)
_diffrn_measured_fraction_theta_full 0.974
_diffrn_measured_fraction_theta_max 0.974
_diffrn_measurement_device_type 'Bruker SMART 6000'
_diffrn_measurement_method 'Omega scans'
_diffrn_radiation_monochromator graphite
_diffrn_radiation_source 'fine-focus sealed tube'
_diffrn_radiation_type CuK\a
_diffrn_radiation_wavelength 1.54184
_diffrn_reflns_av_R_equivalents 0.0398
_diffrn_reflns_av_sigmaI/netI 0.0382
_diffrn_reflns_limit_h_max 24
_diffrn_reflns_limit_h_min -22
_diffrn_reflns_limit_k_max 13
_diffrn_reflns_limit_k_min -13
_diffrn_reflns_limit_l_max 22
_diffrn_reflns_limit_l_min -22
_diffrn_reflns_number 25382
_diffrn_reflns_theta_full 66.59
_diffrn_reflns_theta_max 66.59
_diffrn_reflns_theta_min 6.55
_exptl_absorpt_coefficient_mu 5.929
_exptl_absorpt_correction_T_max 0.8906
_exptl_absorpt_correction_T_min 0.2527
_exptl_absorpt_correction_type multi-scan
_exptl_absorpt_process_details 'SADABS V2.07 (Sheldrick, G.M., 2007)'
_exptl_crystal_colour Orange
_exptl_crystal_density_diffrn 1.492
_exptl_crystal_density_method 'not measured'
_exptl_crystal_description Plate
_exptl_crystal_F_000 2016
_exptl_crystal_size_max 0.32
_exptl_crystal_size_mid 0.17
_exptl_crystal_size_min 0.02
_refine_diff_density_max 0.557
_refine_diff_density_min -0.298
_refine_diff_density_rms 0.056
_refine_ls_extinction_method none
_refine_ls_goodness_of_fit_ref 1.029
_refine_ls_hydrogen_treatment constr
_refine_ls_matrix_type full
_refine_ls_number_parameters 599
_refine_ls_number_reflns 7435
_refine_ls_number_restraints 0
_refine_ls_restrained_S_all 1.029
_refine_ls_R_factor_all 0.0476
_refine_ls_R_factor_gt 0.0368
_refine_ls_shift/su_max 0.001
_refine_ls_shift/su_mean 0.000
_refine_ls_structure_factor_coef Fsqd
_refine_ls_weighting_details 'calc w=1/[\s^2^(Fo^2^)+(0.0522P)^2^+1.5433P] where P=(Fo^2^+2Fc^2^)/3'
_refine_ls_weighting_scheme calc
_refine_ls_wR_factor_gt 0.0902
_refine_ls_wR_factor_ref 0.0950
_reflns_number_gt 6226
_reflns_number_total 7435
_reflns_threshold_expression >2\s(I)
_cod_data_source_file om200671b_si_002.cif
_cod_data_source_block 3
_cod_depositor_comments
;
The following automatic conversions were performed:

'_symmetry_cell_setting' value 'Monoclinic' changed to 'monoclinic'
according to /home/saulius/struct/CIF-dictionaries/cif_core.dic
dictionary named 'cif_core.dic' version 2.4.1 from
2010-06-29.

'_exptl_absorpt_correction_type' value 'Multi-scan'
changed to 'multi-scan' according to
/home/saulius/struct/CIF-dictionaries/cif_core.dic dictionary named
'cif_core.dic' version 2.4.1 from 2010-06-29.

Automatic conversion script
Id: cif_fix_values 1715 2011-07-08 13:25:40Z adriana 
;
_cod_original_sg_symbol_H-M 'P 2(1)/c'
_cod_database_code 4065270

loop_
_symmetry_equiv_pos_as_xyz
'x, y, z'
'-x, y+1/2, -z+1/2'
'-x, -y, -z'
'x, -y-1/2, z-1/2'

loop_
_atom_site_label
_atom_site_type_symbol
_atom_site_fract_x
_atom_site_fract_y
_atom_site_fract_z
_atom_site_U_iso_or_equiv
_atom_site_adp_type
_atom_site_occupancy
_atom_site_symmetry_multiplicity
_atom_site_calc_flag
_atom_site_refinement_flags
C1 C 0.40005(12) -0.02161(19) 0.03778(14) 0.0203(5) Uani 1 1 d .
C2 C 0.35385(12) -0.10798(19) 0.04481(14) 0.0216(5) Uani 1 1 d .
H2 H 0.3170 -0.1428 0.0046 0.026 Uiso 1 1 calc R
C3 C 0.37276(12) -0.1323(2) 0.12193(14) 0.0235(5) Uani 1 1 d .
H3 H 0.3506 -0.1861 0.1425 0.028 Uiso 1 1 calc R
C4 C 0.43040(12) -0.0629(2) 0.16340(14) 0.0244(5) Uani 1 1 d .
H4 H 0.4537 -0.0624 0.2164 0.029 Uiso 1 1 calc R
C5 C 0.44717(12) 0.0057(2) 0.11194(14) 0.0227(5) Uani 1 1 d .
H5 H 0.4836 0.0605 0.1246 0.027 Uiso 1 1 calc R
C6 C 0.24706(11) 0.0956(2) 0.05511(13) 0.0207(5) Uani 1 1 d .
C7 C 0.26368(12) 0.0649(2) 0.13192(14) 0.0219(5) Uani 1 1 d .
H7 H 0.2395 0.0104 0.1496 0.026 Uiso 1 1 calc R
C8 C 0.32243(12) 0.1297(2) 0.17713(15) 0.0251(5) Uani 1 1 d .
H8 H 0.3447 0.1257 0.2302 0.030 Uiso 1 1 calc R
C9 C 0.34201(13) 0.2012(2) 0.12911(15) 0.0267(6) Uani 1 1 d .
H9 H 0.3794 0.2543 0.1447 0.032 Uiso 1 1 calc R
C10 C 0.29676(12) 0.1808(2) 0.05429(15) 0.0252(5) Uani 1 1 d .
H10 H 0.2988 0.2169 0.0110 0.030 Uiso 1 1 calc R
C11 C 0.40136(12) 0.03622(19) -0.02826(14) 0.0226(5) Uani 1 1 d .
H11 H 0.4253 0.1069 -0.0189 0.027 Uiso 1 1 calc R
C12 C 0.37430(13) 0.0054(2) -0.09928(15) 0.0239(5) Uani 1 1 d .
H12 H 0.3810 0.0543 -0.1353 0.029 Uiso 1 1 calc R
C13 C 0.37003(12) -0.1945(2) -0.13063(14) 0.0217(5) Uani 1 1 d .
C14 C 0.25625(12) -0.2910(2) -0.18875(13) 0.0218(5) Uani 1 1 d .
C15 C 0.22282(12) -0.1859(2) -0.18164(14) 0.0247(5) Uani 1 1 d .
C16 C 0.26313(12) -0.0960(2) -0.15188(14) 0.0242(5) Uani 1 1 d .
H16 H 0.2410 -0.0266 -0.1485 0.029 Uiso 1 1 calc R
C17 C 0.14468(13) -0.1834(2) -0.20881(18) 0.0376(7) Uani 1 1 d .
H17A H 0.1293 -0.1071 -0.2015 0.056 Uiso 1 1 calc R
H17B H 0.1289 -0.2387 -0.1804 0.056 Uiso 1 1 calc R
H17C H 0.1248 -0.2029 -0.2623 0.056 Uiso 1 1 calc R
C18 C 0.19532(12) 0.0470(2) -0.01156(14) 0.0237(5) Uani 1 1 d .
H18 H 0.2058 0.0517 -0.0555 0.028 Uiso 1 1 calc R
C19 C 0.13538(12) -0.0033(2) -0.02039(14) 0.0238(5) Uani 1 1 d .
H19 H 0.1100 -0.0383 -0.0673 0.029 Uiso 1 1 calc R
C20 C 0.08154(11) -0.1120(2) 0.04889(13) 0.0205(5) Uani 1 1 d .
C21 C 0.03727(11) -0.0155(2) 0.13545(13) 0.0200(5) Uani 1 1 d .
C22 C 0.05972(11) 0.09175(19) 0.11518(13) 0.0198(5) Uani 1 1 d .
C23 C 0.09301(11) 0.0900(2) 0.06782(14) 0.0214(5) Uani 1 1 d .
H23 H 0.1083 0.1603 0.0550 0.026 Uiso 1 1 calc R
C24 C 0.03981(12) 0.1982(2) 0.14442(14) 0.0247(5) Uani 1 1 d .
H24A H 0.0638 0.2632 0.1329 0.037 Uiso 1 1 calc R
H24B H 0.0534 0.1922 0.1989 0.037 Uiso 1 1 calc R
H24C H -0.0108 0.2093 0.1207 0.037 Uiso 1 1 calc R
N1 N 0.33515(10) -0.09788(16) -0.12570(11) 0.0218(4) Uani 1 1 d .
N2 N 0.32868(10) -0.28532(16) -0.16284(11) 0.0215(4) Uani 1 1 d .
H2A H 0.3503 -0.3475 -0.1678 0.026 Uiso 1 1 calc R
N3 N 0.10654(10) -0.00820(17) 0.03643(11) 0.0209(4) Uani 1 1 d .
N4 N 0.05089(10) -0.10981(16) 0.10074(11) 0.0216(4) Uani 1 1 d .
H4A H 0.0385 -0.1759 0.1133 0.026 Uiso 1 1 calc R
O1 O 0.43383(8) -0.19913(14) -0.10761(11) 0.0308(4) Uani 1 1 d .
O2 O 0.22660(8) -0.37925(14) -0.21554(10) 0.0267(4) Uani 1 1 d .
O3 O 0.08697(8) -0.19780(14) 0.01714(10) 0.0261(4) Uani 1 1 d .
O4 O 0.00648(9) -0.02613(14) 0.17859(10) 0.0254(4) Uani 1 1 d .
Fe1 Fe 0.347014(18) 0.03511(3) 0.10172(2) 0.01851(10) Uani 1 1 d .
C101 C -0.27351(11) -0.6040(2) -0.04672(13) 0.0197(5) Uani 1 1 d .
C102 C -0.31002(12) -0.5534(2) -0.11860(14) 0.0214(5) Uani 1 1 d .
H102 H -0.3438 -0.4945 -0.1293 0.026 Uiso 1 1 calc R
C103 C -0.28672(12) -0.6070(2) -0.17092(14) 0.0248(5) Uani 1 1 d .
H103 H -0.3023 -0.5901 -0.2230 0.030 Uiso 1 1 calc R
C104 C -0.23619(12) -0.6901(2) -0.13257(14) 0.0246(5) Uani 1 1 d .
H104 H -0.2122 -0.7385 -0.1544 0.029 Uiso 1 1 calc R
C105 C -0.22779(12) -0.68822(19) -0.05632(14) 0.0206(5) Uani 1 1 d .
H105 H -0.1969 -0.7351 -0.0179 0.025 Uiso 1 1 calc R
C106 C -0.11101(11) -0.48421(19) -0.00851(13) 0.0179(5) Uani 1 1 d .
C107 C -0.16139(11) -0.39416(19) -0.02346(13) 0.0192(5) Uani 1 1 d .
H107 H -0.1767 -0.3594 0.0123 0.023 Uiso 1 1 calc R
C108 C -0.18426(12) -0.3662(2) -0.10024(14) 0.0227(5) Uani 1 1 d .
H108 H -0.2177 -0.3094 -0.1252 0.027 Uiso 1 1 calc R
C109 C -0.14880(13) -0.4373(2) -0.13392(14) 0.0232(5) Uani 1 1 d .
H109 H -0.1544 -0.4363 -0.1853 0.028 Uiso 1 1 calc R
C110 C -0.10381(12) -0.5098(2) -0.07796(14) 0.0218(5) Uani 1 1 d .
H110 H -0.0739 -0.5660 -0.0852 0.026 Uiso 1 1 calc R
C111 C -0.27433(12) -0.5708(2) 0.02544(13) 0.0195(5) Uani 1 1 d .
H111 H -0.2326 -0.5849 0.0676 0.023 Uiso 1 1 calc R
C112 C -0.32573(12) -0.5233(2) 0.04017(14) 0.0208(5) Uani 1 1 d .
H112 H -0.3165 -0.4956 0.0894 0.025 Uiso 1 1 calc R
C113 C -0.42623(12) -0.4069(2) -0.02512(13) 0.0204(5) Uani 1 1 d .
C114 C -0.53135(12) -0.4963(2) -0.11711(13) 0.0205(5) Uani 1 1 d .
C115 C -0.49574(12) -0.6045(2) -0.10264(14) 0.0215(5) Uani 1 1 d .
C116 C -0.42971(12) -0.6066(2) -0.05301(13) 0.0212(5) Uani 1 1 d .
H116 H -0.4057 -0.6773 -0.0433 0.025 Uiso 1 1 calc R
C117 C -0.53409(13) -0.7084(2) -0.14162(15) 0.0295(6) Uani 1 1 d .
H11A H -0.5067 -0.7762 -0.1190 0.044 Uiso 1 1 calc R
H11B H -0.5412 -0.7049 -0.1949 0.044 Uiso 1 1 calc R
H11C H -0.5795 -0.7121 -0.1365 0.044 Uiso 1 1 calc R
C118 C -0.07475(11) -0.54675(19) 0.06056(14) 0.0205(5) Uani 1 1 d .
H118 H -0.0560 -0.6182 0.0546 0.025 Uiso 1 1 calc R
C119 C -0.06426(12) -0.51830(19) 0.13013(14) 0.0213(5) Uani 1 1 d .
H119 H -0.0394 -0.5693 0.1695 0.026 Uiso 1 1 calc R
C120 C -0.05506(12) -0.31435(19) 0.14514(13) 0.0192(5) Uani 1 1 d .
C121 C -0.14367(12) -0.2094(2) 0.17673(13) 0.0197(5) Uani 1 1 d .
C122 C -0.17576(12) -0.3163(2) 0.18074(13) 0.0226(5) Uani 1 1 d .
C123 C -0.14609(12) -0.4112(2) 0.16890(13) 0.0218(5) Uani 1 1 d .
H123 H -0.1656 -0.4820 0.1747 0.026 Uiso 1 1 calc R
C124 C -0.23866(13) -0.3156(2) 0.20127(16) 0.0319(6) Uani 1 1 d .
H12A H -0.2513 -0.3939 0.2082 0.048 Uiso 1 1 calc R
H12B H -0.2777 -0.2794 0.1610 0.048 Uiso 1 1 calc R
H12C H -0.2283 -0.2730 0.2480 0.048 Uiso 1 1 calc R
N101 N -0.39462(10) -0.51203(16) -0.01523(11) 0.0189(4) Uani 1 1 d .
N102 N -0.49310(10) -0.40513(16) -0.07768(11) 0.0210(4) Uani 1 1 d .
H10A H -0.5139 -0.3384 -0.0873 0.025 Uiso 1 1 calc R
N103 N -0.08901(10) -0.41280(16) 0.14880(11) 0.0197(4) Uani 1 1 d .
N104 N -0.08360(10) -0.21747(16) 0.16076(11) 0.0201(4) Uani 1 1 d .
H10B H -0.0616 -0.1534 0.1607 0.024 Uiso 1 1 calc R
O101 O -0.39722(8) -0.32337(14) 0.00939(10) 0.0260(4) Uani 1 1 d .
O102 O -0.59225(8) -0.48281(14) -0.16065(10) 0.0247(4) Uani 1 1 d .
O103 O -0.00318(8) -0.31203(13) 0.12915(10) 0.0241(4) Uani 1 1 d .
O104 O -0.16375(9) -0.11632(14) 0.18795(9) 0.0254(4) Uani 1 1 d .
Fe11 Fe -0.204685(18) -0.53302(3) -0.08720(2) 0.01729(10) Uani 1 1 d .

loop_
_atom_site_aniso_label
_atom_site_aniso_U_11
_atom_site_aniso_U_22
_atom_site_aniso_U_33
_atom_site_aniso_U_23
_atom_site_aniso_U_13
_atom_site_aniso_U_12
C1 0.0187(11) 0.0155(12) 0.0303(14) -0.0029(10) 0.0135(10) 0.0015(9)
C2 0.0183(11) 0.0150(12) 0.0330(14) -0.0030(10) 0.0115(11) 0.0005(9)
C3 0.0228(12) 0.0163(12) 0.0341(15) 0.0019(10) 0.0139(11) 0.0030(10)
C4 0.0185(11) 0.0260(13) 0.0274(14) 0.0004(11) 0.0071(11) 0.0066(10)
C5 0.0152(11) 0.0188(12) 0.0348(14) -0.0028(11) 0.0104(11) 0.0026(9)
C6 0.0172(11) 0.0204(12) 0.0279(13) 0.0015(10) 0.0124(10) 0.0053(9)
C7 0.0185(11) 0.0217(12) 0.0289(14) 0.0007(10) 0.0128(10) 0.0033(10)
C8 0.0205(12) 0.0258(13) 0.0301(14) -0.0063(11) 0.0107(11) 0.0016(10)
C9 0.0223(12) 0.0180(12) 0.0432(16) -0.0089(11) 0.0163(12) -0.0001(10)
C10 0.0256(12) 0.0185(12) 0.0386(15) 0.0042(11) 0.0202(12) 0.0049(10)
C11 0.0219(12) 0.0153(12) 0.0352(15) -0.0043(10) 0.0162(11) -0.0020(9)
C12 0.0299(13) 0.0144(12) 0.0320(14) -0.0003(10) 0.0170(12) -0.0011(10)
C13 0.0230(12) 0.0182(12) 0.0256(13) 0.0047(10) 0.0111(10) 0.0011(10)
C14 0.0215(12) 0.0237(13) 0.0220(13) 0.0028(10) 0.0102(10) 0.0009(10)
C15 0.0219(12) 0.0266(14) 0.0269(14) 0.0012(11) 0.0106(11) 0.0041(10)
C16 0.0245(12) 0.0233(13) 0.0275(14) -0.0005(11) 0.0128(11) 0.0055(10)
C17 0.0216(13) 0.0353(16) 0.0547(19) -0.0021(14) 0.0130(13) 0.0045(12)
C18 0.0212(12) 0.0283(14) 0.0246(13) 0.0057(10) 0.0120(11) 0.0079(10)
C19 0.0208(12) 0.0280(13) 0.0221(13) 0.0016(10) 0.0075(10) 0.0050(10)
C20 0.0136(10) 0.0205(13) 0.0242(13) -0.0012(10) 0.0034(10) 0.0028(9)
C21 0.0152(11) 0.0194(12) 0.0223(12) -0.0027(10) 0.0035(10) 0.0016(9)
C22 0.0157(11) 0.0153(12) 0.0250(13) -0.0015(10) 0.0038(10) -0.0011(9)
C23 0.0159(11) 0.0166(12) 0.0289(13) -0.0007(10) 0.0053(10) -0.0006(9)
C24 0.0233(12) 0.0190(12) 0.0298(14) -0.0060(10) 0.0077(11) -0.0013(10)
N1 0.0234(10) 0.0179(10) 0.0250(11) -0.0002(8) 0.0101(9) 0.0020(8)
N2 0.0191(10) 0.0157(10) 0.0310(11) 0.0009(8) 0.0110(9) 0.0029(8)
N3 0.0174(9) 0.0196(10) 0.0261(11) -0.0020(9) 0.0085(8) 0.0005(8)
N4 0.0213(10) 0.0135(10) 0.0312(12) -0.0005(8) 0.0114(9) -0.0011(8)
O1 0.0178(8) 0.0202(9) 0.0526(12) 0.0007(8) 0.0111(8) 0.0009(7)
O2 0.0244(9) 0.0197(9) 0.0345(10) -0.0011(8) 0.0094(8) -0.0039(7)
O3 0.0234(9) 0.0214(9) 0.0334(10) -0.0058(8) 0.0105(8) 0.0025(7)
O4 0.0250(9) 0.0247(9) 0.0302(10) -0.0037(7) 0.0147(8) -0.0032(7)
Fe1 0.01575(18) 0.0157(2) 0.0261(2) -0.00065(15) 0.01017(16) 0.00021(14)
C101 0.0152(10) 0.0205(12) 0.0247(13) 0.0010(10) 0.0089(10) -0.0031(9)
C102 0.0146(11) 0.0230(12) 0.0263(13) 0.0010(10) 0.0075(10) -0.0018(9)
C103 0.0211(12) 0.0308(14) 0.0217(13) -0.0032(11) 0.0070(10) -0.0061(10)
C104 0.0245(12) 0.0194(12) 0.0341(14) -0.0084(11) 0.0160(11) -0.0051(10)
C105 0.0189(11) 0.0140(11) 0.0305(14) -0.0002(10) 0.0111(10) -0.0011(9)
C106 0.0159(11) 0.0133(11) 0.0251(13) -0.0016(9) 0.0084(10) -0.0028(9)
C107 0.0199(11) 0.0135(11) 0.0264(13) -0.0028(10) 0.0113(10) -0.0004(9)
C108 0.0234(12) 0.0149(11) 0.0303(14) 0.0011(10) 0.0107(11) -0.0010(9)
C109 0.0287(13) 0.0199(12) 0.0248(13) -0.0006(10) 0.0143(11) -0.0048(10)
C110 0.0193(12) 0.0186(12) 0.0319(14) -0.0030(10) 0.0147(11) -0.0041(9)
C111 0.0158(11) 0.0186(12) 0.0233(13) 0.0024(10) 0.0065(10) -0.0022(9)
C112 0.0190(11) 0.0211(12) 0.0223(13) -0.0006(10) 0.0079(10) -0.0029(9)
C113 0.0201(11) 0.0195(13) 0.0256(13) 0.0010(10) 0.0131(10) -0.0009(10)
C114 0.0216(12) 0.0184(12) 0.0249(13) -0.0006(10) 0.0127(11) 0.0001(9)
C115 0.0194(11) 0.0203(12) 0.0272(13) -0.0032(10) 0.0114(10) 0.0014(9)
C116 0.0218(12) 0.0169(12) 0.0284(13) -0.0008(10) 0.0135(11) 0.0021(9)
C117 0.0224(12) 0.0213(13) 0.0406(16) -0.0061(11) 0.0070(12) 0.0030(10)
C118 0.0173(11) 0.0124(11) 0.0317(14) -0.0007(10) 0.0091(10) 0.0003(9)
C119 0.0221(12) 0.0138(11) 0.0268(14) 0.0019(10) 0.0080(11) 0.0009(9)
C120 0.0208(11) 0.0156(12) 0.0208(12) 0.0012(9) 0.0073(10) 0.0023(9)
C121 0.0198(11) 0.0241(13) 0.0155(12) 0.0011(10) 0.0070(9) 0.0023(10)
C122 0.0216(12) 0.0272(13) 0.0195(12) -0.0013(10) 0.0083(10) -0.0015(10)
C123 0.0225(12) 0.0230(13) 0.0203(12) -0.0020(10) 0.0084(10) -0.0049(10)
C124 0.0292(14) 0.0363(15) 0.0385(16) -0.0089(12) 0.0222(13) -0.0073(12)
N101 0.0172(9) 0.0178(10) 0.0231(10) -0.0023(8) 0.0091(8) -0.0008(8)
N102 0.0187(10) 0.0163(10) 0.0283(11) 0.0010(8) 0.0091(9) 0.0030(8)
N103 0.0203(10) 0.0173(10) 0.0222(11) -0.0011(8) 0.0089(8) -0.0016(8)
N104 0.0233(10) 0.0134(10) 0.0266(11) 0.0005(8) 0.0127(9) -0.0004(8)
O101 0.0243(8) 0.0176(9) 0.0367(10) -0.0049(8) 0.0121(8) -0.0039(7)
O102 0.0185(8) 0.0238(9) 0.0293(10) -0.0012(7) 0.0063(8) 0.0044(7)
O103 0.0227(8) 0.0175(8) 0.0373(10) -0.0012(7) 0.0175(8) 0.0001(7)
O104 0.0304(9) 0.0209(9) 0.0291(10) 0.0015(7) 0.0159(8) 0.0075(7)
Fe11 0.01676(18) 0.0155(2) 0.0216(2) -0.00049(15) 0.00949(15) -0.00019(14)

loop_
_atom_type_symbol
_atom_type_description
_atom_type_scat_dispersion_real
_atom_type_scat_dispersion_imag
_atom_type_scat_source
C C 0.0181 0.0091 'International Tables Vol C Tables 4.2.6.8 and 6.1.1.4'
H H 0.0000 0.0000 'International Tables Vol C Tables 4.2.6.8 and 6.1.1.4'
N N 0.0311 0.0180 'International Tables Vol C Tables 4.2.6.8 and 6.1.1.4'
O O 0.0492 0.0322 'International Tables Vol C Tables 4.2.6.8 and 6.1.1.4'
Fe Fe -1.1336 3.1974 'International Tables Vol C Tables 4.2.6.8 and 6.1.1.4'

loop_
_geom_angle_atom_site_label_1
_geom_angle_atom_site_label_2
_geom_angle_atom_site_label_3
_geom_angle
C5 C1 C2 107.0(2)
C5 C1 C11 122.6(2)
C2 C1 C11 130.3(2)
C5 C1 Fe1 69.16(13)
C2 C1 Fe1 69.37(13)
C11 C1 Fe1 124.42(16)
C3 C2 C1 108.1(2)
C3 C2 Fe1 69.64(14)
C1 C2 Fe1 69.49(13)
C3 C2 H2 125.9
C1 C2 H2 125.9
Fe1 C2 H2 126.5
C2 C3 C4 108.4(2)
C2 C3 Fe1 69.82(13)
C4 C3 Fe1 69.79(14)
C2 C3 H3 125.8
C4 C3 H3 125.8
Fe1 C3 H3 126.2
C3 C4 C5 108.0(2)
C3 C4 Fe1 69.58(14)
C5 C4 Fe1 69.36(13)
C3 C4 H4 126.0
C5 C4 H4 126.0
Fe1 C4 H4 126.6
C4 C5 C1 108.4(2)
C4 C5 Fe1 69.93(13)
C1 C5 Fe1 69.82(13)
C4 C5 H5 125.8
C1 C5 H5 125.8
Fe1 C5 H5 126.0
C7 C6 C10 107.0(2)
C7 C6 C18 128.8(2)
C10 C6 C18 124.0(2)
C7 C6 Fe1 69.47(13)
C10 C6 Fe1 68.88(13)
C18 C6 Fe1 122.68(16)
C8 C7 C6 108.3(2)
C8 C7 Fe1 69.40(13)
C6 C7 Fe1 69.56(13)
C8 C7 H7 125.8
C6 C7 H7 125.8
Fe1 C7 H7 126.8
C9 C8 C7 107.9(2)
C9 C8 Fe1 69.59(14)
C7 C8 Fe1 69.89(13)
C9 C8 H8 126.0
C7 C8 H8 126.0
Fe1 C8 H8 126.1
C10 C9 C8 108.8(2)
C10 C9 Fe1 69.60(14)
C8 C9 Fe1 69.72(14)
C10 C9 H9 125.6
C8 C9 H9 125.6
Fe1 C9 H9 126.6
C9 C10 C6 108.0(2)
C9 C10 Fe1 69.84(14)
C6 C10 Fe1 69.81(13)
C9 C10 H10 126.0
C6 C10 H10 126.0
Fe1 C10 H10 125.9
C12 C11 C1 129.7(2)
C12 C11 H11 115.2
C1 C11 H11 115.1
C11 C12 N1 124.1(2)
C11 C12 H12 118.0
N1 C12 H12 118.0
O1 C13 N2 122.4(2)
O1 C13 N1 122.4(2)
N2 C13 N1 115.2(2)
O2 C14 N2 119.7(2)
O2 C14 C15 125.9(2)
N2 C14 C15 114.4(2)
C16 C15 C14 118.3(2)
C16 C15 C17 123.5(2)
C14 C15 C17 118.3(2)
C15 C16 N1 123.9(2)
C15 C16 H16 118.1
N1 C16 H16 118.1
C15 C17 H17A 109.5
C15 C17 H17B 109.5
H17A C17 H17B 109.5
C15 C17 H17C 109.5
H17A C17 H17C 109.5
H17B C17 H17C 109.5
C19 C18 C6 129.5(2)
C19 C18 H18 115.3
C6 C18 H18 115.3
C18 C19 N3 124.0(2)
C18 C19 H19 118.0
N3 C19 H19 118.0
O3 C20 N4 122.7(2)
O3 C20 N3 122.6(2)
N4 C20 N3 114.6(2)
O4 C21 N4 119.9(2)
O4 C21 C22 124.8(2)
N4 C21 C22 115.3(2)
C23 C22 C21 118.1(2)
C23 C22 C24 123.8(2)
C21 C22 C24 117.9(2)
C22 C23 N3 123.6(2)
C22 C23 H23 118.2
N3 C23 H23 118.2
C22 C24 H24A 109.5
C22 C24 H24B 109.5
H24A C24 H24B 109.5
C22 C24 H24C 109.5
H24A C24 H24C 109.5
H24B C24 H24C 109.5
C13 N1 C16 120.8(2)
C13 N1 C12 118.94(19)
C16 N1 C12 120.0(2)
C13 N2 C14 127.4(2)
C13 N2 H2A 116.3
C14 N2 H2A 116.3
C23 N3 C20 120.9(2)
C23 N3 C19 120.8(2)
C20 N3 C19 117.3(2)
C20 N4 C21 127.1(2)
C20 N4 H4A 116.4
C21 N4 H4A 116.4
C10 Fe1 C5 121.08(10)
C10 Fe1 C9 40.56(10)
C5 Fe1 C9 106.68(10)
C10 Fe1 C8 68.73(10)
C5 Fe1 C8 122.77(10)
C9 Fe1 C8 40.69(10)
C10 Fe1 C3 162.21(10)
C5 Fe1 C3 68.54(9)
C9 Fe1 C3 155.86(11)
C8 Fe1 C3 120.57(10)
C10 Fe1 C2 125.52(10)
C5 Fe1 C2 68.80(9)
C9 Fe1 C2 161.85(10)
C8 Fe1 C2 156.59(10)
C3 Fe1 C2 40.54(10)
C10 Fe1 C4 156.01(10)
C5 Fe1 C4 40.70(10)
C9 Fe1 C4 120.37(10)
C8 Fe1 C4 106.06(10)
C3 Fe1 C4 40.63(10)
C2 Fe1 C4 68.43(10)
C10 Fe1 C1 107.72(10)
C5 Fe1 C1 41.02(10)
C9 Fe1 C1 124.06(10)
C8 Fe1 C1 160.15(10)
C3 Fe1 C1 68.82(9)
C2 Fe1 C1 41.14(9)
C4 Fe1 C1 68.81(10)
C10 Fe1 C7 68.92(9)
C5 Fe1 C7 159.60(10)
C9 Fe1 C7 68.40(10)
C8 Fe1 C7 40.71(9)
C3 Fe1 C7 107.38(10)
C2 Fe1 C7 121.96(10)
C4 Fe1 C7 123.29(10)
C1 Fe1 C7 158.01(10)
C10 Fe1 C6 41.32(9)
C5 Fe1 C6 157.63(10)
C9 Fe1 C6 68.79(10)
C8 Fe1 C6 68.95(10)
C3 Fe1 C6 124.60(9)
C2 Fe1 C6 108.31(9)
C4 Fe1 C6 160.68(10)
C1 Fe1 C6 122.14(10)
C7 Fe1 C6 40.98(9)
C105 C101 C102 107.3(2)
C105 C101 C111 123.9(2)
C102 C101 C111 128.4(2)
C105 C101 Fe11 69.16(12)
C102 C101 Fe11 69.59(13)
C111 C101 Fe11 121.12(16)
C103 C102 C101 107.7(2)
C103 C102 Fe11 69.68(13)
C101 C102 Fe11 69.35(13)
C103 C102 H102 126.1
C101 C102 H102 126.1
Fe11 C102 H102 126.4
C102 C103 C104 108.5(2)
C102 C103 Fe11 69.74(13)
C104 C103 Fe11 69.69(14)
C102 C103 H103 125.7
C104 C103 H103 125.7
Fe11 C103 H103 126.4
C105 C104 C103 108.0(2)
C105 C104 Fe11 69.34(13)
C103 C104 Fe11 69.69(14)
C105 C104 H104 126.0
C103 C104 H104 126.0
Fe11 C104 H104 126.5
C104 C105 C101 108.5(2)
C104 C105 Fe11 70.14(13)
C101 C105 Fe11 69.77(13)
C104 C105 H105 125.8
C101 C105 H105 125.8
Fe11 C105 H105 125.9
C110 C106 C107 106.9(2)
C110 C106 C118 123.2(2)
C107 C106 C118 129.9(2)
C110 C106 Fe11 69.59(13)
C107 C106 Fe11 69.20(13)
C118 C106 Fe11 123.63(16)
C108 C107 C106 108.3(2)
C108 C107 Fe11 70.03(13)
C106 C107 Fe11 69.53(13)
C108 C107 H107 125.8
C106 C107 H107 125.8
Fe11 C107 H107 126.2
C107 C108 C109 108.3(2)
C107 C108 Fe11 69.53(13)
C109 C108 Fe11 69.86(13)
C107 C108 H108 125.9
C109 C108 H108 125.9
Fe11 C108 H108 126.3
C110 C109 C108 108.2(2)
C110 C109 Fe11 69.63(13)
C108 C109 Fe11 69.53(13)
C110 C109 H109 125.9
C108 C109 H109 125.9
Fe11 C109 H109 126.5
C109 C110 C106 108.3(2)
C109 C110 Fe11 69.93(13)
C106 C110 Fe11 69.40(13)
C109 C110 H110 125.8
C106 C110 H110 125.8
Fe11 C110 H110 126.4
C112 C111 C101 128.3(2)
C112 C111 H111 115.9
C101 C111 H111 115.9
C111 C112 N101 122.4(2)
C111 C112 H112 118.8
N101 C112 H112 118.8
O101 C113 N102 123.1(2)
O101 C113 N101 122.8(2)
N102 C113 N101 114.2(2)
O102 C114 N102 120.1(2)
O102 C114 C115 124.1(2)
N102 C114 C115 115.8(2)
C116 C115 C114 117.5(2)
C116 C115 C117 123.3(2)
C114 C115 C117 119.2(2)
C115 C116 N101 123.7(2)
C115 C116 H116 118.1
N101 C116 H116 118.1
C115 C117 H11A 109.5
C115 C117 H11B 109.5
H11A C117 H11B 109.5
C115 C117 H11C 109.5
H11A C117 H11C 109.5
H11B C117 H11C 109.5
C119 C118 C106 129.1(2)
C119 C118 H118 115.4
C106 C118 H118 115.4
C118 C119 N103 122.4(2)
C118 C119 H119 118.8
N103 C119 H119 118.8
O103 C120 N104 121.9(2)
O103 C120 N103 123.2(2)
N104 C120 N103 114.93(19)
O104 C121 N104 119.5(2)
O104 C121 C122 125.6(2)
N104 C121 C122 114.9(2)
C123 C122 C121 118.2(2)
C123 C122 C124 123.4(2)
C121 C122 C124 118.3(2)
C122 C123 N103 123.9(2)
C122 C123 H123 118.0
N103 C123 H123 118.0
C122 C124 H12A 109.5
C122 C124 H12B 109.5
H12A C124 H12B 109.5
C122 C124 H12C 109.5
H12A C124 H12C 109.5
H12B C124 H12C 109.5
C116 N101 C113 121.61(19)
C116 N101 C112 119.90(19)
C113 N101 C112 118.30(19)
C113 N102 C114 127.2(2)
C113 N102 H10A 116.4
C114 N102 H10A 116.4
C120 N103 C123 120.96(19)
C120 N103 C119 118.64(18)
C123 N103 C119 120.40(19)
C120 N104 C121 126.9(2)
C120 N104 H10B 116.5
C121 N104 H10B 116.5
C105 Fe11 C107 130.04(10)
C105 Fe11 C101 41.07(9)
C107 Fe11 C101 108.07(9)
C105 Fe11 C106 107.33(9)
C107 Fe11 C106 41.26(9)
C101 Fe11 C106 115.82(9)
C105 Fe11 C104 40.52(10)
C107 Fe11 C104 168.56(10)
C101 Fe11 C104 68.70(9)
C106 Fe11 C104 129.23(10)
C105 Fe11 C103 68.33(10)
C107 Fe11 C103 149.65(10)
C101 Fe11 C103 68.60(9)
C106 Fe11 C103 168.32(10)
C104 Fe11 C103 40.62(10)
C105 Fe11 C108 168.96(10)
C107 Fe11 C108 40.44(9)
C101 Fe11 C108 130.26(9)
C106 Fe11 C108 68.81(9)
C104 Fe11 C108 149.77(10)
C103 Fe11 C108 117.47(10)
C105 Fe11 C102 68.84(9)
C107 Fe11 C102 116.77(9)
C101 Fe11 C102 41.06(9)
C106 Fe11 C102 149.39(10)
C104 Fe11 C102 68.55(9)
C103 Fe11 C102 40.58(9)
C108 Fe11 C102 108.86(10)
C105 Fe11 C110 116.04(9)
C107 Fe11 C110 68.75(9)
C101 Fe11 C110 148.97(10)
C106 Fe11 C110 41.01(9)
C104 Fe11 C110 107.99(9)
C103 Fe11 C110 130.00(10)
C108 Fe11 C110 68.35(9)
C102 Fe11 C110 168.71(10)
C105 Fe11 C109 148.88(9)
C107 Fe11 C109 68.30(9)
C101 Fe11 C109 169.26(10)
C106 Fe11 C109 68.66(9)
C104 Fe11 C109 116.86(10)
C103 Fe11 C109 109.05(10)
C108 Fe11 C109 40.61(9)
C102 Fe11 C109 130.51(10)
C110 Fe11 C109 40.43(10)

loop_
_geom_bond_atom_site_label_1
_geom_bond_atom_site_label_2
_geom_bond_distance
C1 C5 1.428(3)
C1 C2 1.435(3)
C1 C11 1.450(3)
C1 Fe1 2.042(2)
C2 C3 1.413(3)
C2 Fe1 2.041(2)
C2 H2 0.9500
C3 C4 1.416(3)
C3 Fe1 2.038(2)
C3 H3 0.9500
C4 C5 1.417(4)
C4 Fe1 2.041(2)
C4 H4 0.9500
C5 Fe1 2.034(2)
C5 H5 0.9500
C6 C7 1.431(3)
C6 C10 1.439(3)
C6 C18 1.443(3)
C6 Fe1 2.045(2)
C7 C8 1.420(3)
C7 Fe1 2.044(2)
C7 H7 0.9500
C8 C9 1.416(4)
C8 Fe1 2.037(2)
C8 H8 0.9500
C9 C10 1.410(4)
C9 Fe1 2.036(2)
C9 H9 0.9500
C10 Fe1 2.033(2)
C10 H10 0.9500
C11 C12 1.317(4)
C11 H11 0.9500
C12 N1 1.442(3)
C12 H12 0.9500
C13 O1 1.224(3)
C13 N2 1.362(3)
C13 N1 1.368(3)
C14 O2 1.217(3)
C14 N2 1.390(3)
C14 C15 1.447(3)
C15 C16 1.334(3)
C15 C17 1.499(3)
C16 N1 1.380(3)
C16 H16 0.9500
C17 H17A 0.9800
C17 H17B 0.9800
C17 H17C 0.9800
C18 C19 1.325(3)
C18 H18 0.9500
C19 N3 1.429(3)
C19 H19 0.9500
C20 O3 1.207(3)
C20 N4 1.368(3)
C20 N3 1.381(3)
C21 O4 1.227(3)
C21 N4 1.377(3)
C21 C22 1.447(3)
C22 C23 1.332(3)
C22 C24 1.493(3)
C23 N3 1.380(3)
C23 H23 0.9500
C24 H24A 0.9800
C24 H24B 0.9800
C24 H24C 0.9800
N2 H2A 0.8800
N4 H4A 0.8800
C101 C105 1.428(3)
C101 C102 1.431(3)
C101 C111 1.448(3)
C101 Fe11 2.039(2)
C102 C103 1.416(3)
C102 Fe11 2.042(2)
C102 H102 0.9500
C103 C104 1.417(3)
C103 Fe11 2.042(2)
C103 H103 0.9500
C104 C105 1.410(3)
C104 Fe11 2.041(2)
C104 H104 0.9500
C105 Fe11 2.031(2)
C105 H105 0.9500
C106 C110 1.430(3)
C106 C107 1.436(3)
C106 C118 1.455(3)
C106 Fe11 2.040(2)
C107 C108 1.409(3)
C107 Fe11 2.036(2)
C107 H107 0.9500
C108 C109 1.419(3)
C108 Fe11 2.042(2)
C108 H108 0.9500
C109 C110 1.413(3)
C109 Fe11 2.046(2)
C109 H109 0.9500
C110 Fe11 2.042(2)
C110 H110 0.9500
C111 C112 1.322(3)
C111 H111 0.9500
C112 N101 1.427(3)
C112 H112 0.9500
C113 O101 1.210(3)
C113 N102 1.371(3)
C113 N101 1.378(3)
C114 O102 1.232(3)
C114 N102 1.377(3)
C114 C115 1.444(3)
C115 C116 1.339(3)
C115 C117 1.494(3)
C116 N101 1.376(3)
C116 H116 0.9500
C117 H11A 0.9800
C117 H11B 0.9800
C117 H11C 0.9800
C118 C119 1.315(3)
C118 H118 0.9500
C119 N103 1.438(3)
C119 H119 0.9500
C120 O103 1.222(3)
C120 N104 1.367(3)
C120 N103 1.369(3)
C121 O104 1.218(3)
C121 N104 1.390(3)
C121 C122 1.436(3)
C122 C123 1.334(3)
C122 C124 1.494(3)
C123 N103 1.372(3)
C123 H123 0.9500
C124 H12A 0.9800
C124 H12B 0.9800
C124 H12C 0.9800
N102 H10A 0.8800
N104 H10B 0.8800

loop_
_geom_hbond_atom_site_label_D
_geom_hbond_atom_site_label_H
_geom_hbond_atom_site_label_A
_geom_hbond_distance_DH
_geom_hbond_distance_HA
_geom_hbond_distance_DA
_geom_hbond_angle_DHA
_geom_hbond_site_symmetry_A
N2 H2A O102 0.88 1.96 2.830(2) 170.3 1_655
N4 H4A O103 0.88 1.90 2.768(2) 170.5 .
N102 H10A O1 0.88 1.92 2.797(3) 175.0 1_455
N104 H10B O4 0.88 1.99 2.857(3) 166.9 .

loop_
_geom_torsion_atom_site_label_1
_geom_torsion_atom_site_label_2
_geom_torsion_atom_site_label_3
_geom_torsion_atom_site_label_4
_geom_torsion
C5 C1 C2 C3 0.0(2)
C11 C1 C2 C3 -177.3(2)
Fe1 C1 C2 C3 -59.11(16)
C5 C1 C2 Fe1 59.14(15)
C11 C1 C2 Fe1 -118.2(2)
C1 C2 C3 C4 -0.3(3)
Fe1 C2 C3 C4 -59.31(16)
C1 C2 C3 Fe1 59.02(15)
C2 C3 C4 C5 0.5(3)
Fe1 C3 C4 C5 -58.88(16)
C2 C3 C4 Fe1 59.33(16)
C3 C4 C5 C1 -0.4(3)
Fe1 C4 C5 C1 -59.45(16)
C3 C4 C5 Fe1 59.02(16)
C2 C1 C5 C4 0.3(3)
C11 C1 C5 C4 177.9(2)
Fe1 C1 C5 C4 59.52(16)
C2 C1 C5 Fe1 -59.27(15)
C11 C1 C5 Fe1 118.3(2)
C10 C6 C7 C8 -0.1(3)
C18 C6 C7 C8 174.8(2)
Fe1 C6 C7 C8 58.74(16)
C10 C6 C7 Fe1 -58.89(15)
C18 C6 C7 Fe1 116.0(2)
C6 C7 C8 C9 0.6(3)
Fe1 C7 C8 C9 59.42(16)
C6 C7 C8 Fe1 -58.84(16)
C7 C8 C9 C10 -0.8(3)
Fe1 C8 C9 C10 58.80(16)
C7 C8 C9 Fe1 -59.61(16)
C8 C9 C10 C6 0.7(3)
Fe1 C9 C10 C6 59.59(16)
C8 C9 C10 Fe1 -58.88(17)
C7 C6 C10 C9 -0.3(3)
C18 C6 C10 C9 -175.6(2)
Fe1 C6 C10 C9 -59.61(16)
C7 C6 C10 Fe1 59.26(15)
C18 C6 C10 Fe1 -115.9(2)
C5 C1 C11 C12 162.2(2)
C2 C1 C11 C12 -20.8(4)
Fe1 C1 C11 C12 -112.0(3)
C1 C11 C12 N1 0.8(4)
O2 C14 C15 C16 -178.9(2)
N2 C14 C15 C16 0.0(3)
O2 C14 C15 C17 0.5(4)
N2 C14 C15 C17 179.4(2)
C14 C15 C16 N1 -1.6(4)
C17 C15 C16 N1 179.0(2)
C7 C6 C18 C19 28.5(4)
C10 C6 C18 C19 -157.4(3)
Fe1 C6 C18 C19 117.4(3)
C6 C18 C19 N3 7.0(4)
O4 C21 C22 C23 179.7(2)
N4 C21 C22 C23 -2.2(3)
O4 C21 C22 C24 -4.5(3)
N4 C21 C22 C24 173.6(2)
C21 C22 C23 N3 0.8(3)
C24 C22 C23 N3 -174.8(2)
O1 C13 N1 C16 -179.6(2)
N2 C13 N1 C16 0.2(3)
O1 C13 N1 C12 6.3(4)
N2 C13 N1 C12 -173.9(2)
C15 C16 N1 C13 1.6(4)
C15 C16 N1 C12 175.6(2)
C11 C12 N1 C13 -90.0(3)
C11 C12 N1 C16 95.8(3)
O1 C13 N2 C14 177.9(2)
N1 C13 N2 C14 -2.0(3)
O2 C14 N2 C13 -179.1(2)
C15 C14 N2 C13 1.9(3)
C22 C23 N3 C20 4.5(3)
C22 C23 N3 C19 172.9(2)
O3 C20 N3 C23 173.2(2)
N4 C20 N3 C23 -7.5(3)
O3 C20 N3 C19 4.4(3)
N4 C20 N3 C19 -176.33(19)
C18 C19 N3 C23 57.5(3)
C18 C19 N3 C20 -133.7(2)
O3 C20 N4 C21 -174.5(2)
N3 C20 N4 C21 6.3(3)
O4 C21 N4 C20 176.7(2)
C22 C21 N4 C20 -1.5(3)
C9 C10 Fe1 C5 -79.13(16)
C6 C10 Fe1 C5 161.77(14)
C6 C10 Fe1 C9 -119.1(2)
C9 C10 Fe1 C8 37.20(14)
C6 C10 Fe1 C8 -81.90(15)
C9 C10 Fe1 C3 162.2(3)
C6 C10 Fe1 C3 43.1(4)
C9 C10 Fe1 C2 -164.05(14)
C6 C10 Fe1 C2 76.85(16)
C9 C10 Fe1 C4 -44.5(3)
C6 C10 Fe1 C4 -163.6(2)
C9 C10 Fe1 C1 -122.06(14)
C6 C10 Fe1 C1 118.84(14)
C9 C10 Fe1 C7 81.00(15)
C6 C10 Fe1 C7 -38.09(14)
C9 C10 Fe1 C6 119.1(2)
C4 C5 Fe1 C10 159.26(15)
C1 C5 Fe1 C10 -81.30(16)
C4 C5 Fe1 C9 117.44(16)
C1 C5 Fe1 C9 -123.11(15)
C4 C5 Fe1 C8 75.90(17)
C1 C5 Fe1 C8 -164.65(14)
C4 C5 Fe1 C3 -37.48(15)
C1 C5 Fe1 C3 81.96(15)
C4 C5 Fe1 C2 -81.15(16)
C1 C5 Fe1 C2 38.29(14)
C1 C5 Fe1 C4 119.4(2)
C4 C5 Fe1 C1 -119.4(2)
C4 C5 Fe1 C7 44.7(3)
C1 C5 Fe1 C7 164.1(3)
C4 C5 Fe1 C6 -167.9(2)
C1 C5 Fe1 C6 -48.4(3)
C8 C9 Fe1 C10 120.2(2)
C10 C9 Fe1 C5 118.59(14)
C8 C9 Fe1 C5 -121.20(15)
C10 C9 Fe1 C8 -120.2(2)
C10 C9 Fe1 C3 -166.8(2)
C8 C9 Fe1 C3 -46.6(3)
C10 C9 Fe1 C2 45.9(4)
C8 C9 Fe1 C2 166.1(3)
C10 C9 Fe1 C4 160.72(14)
C8 C9 Fe1 C4 -79.07(16)
C10 C9 Fe1 C1 77.01(16)
C8 C9 Fe1 C1 -162.78(14)
C10 C9 Fe1 C7 -82.39(15)
C8 C9 Fe1 C7 37.82(14)
C10 C9 Fe1 C6 -38.23(14)
C8 C9 Fe1 C6 81.98(15)
C9 C8 Fe1 C10 -37.09(14)
C7 C8 Fe1 C10 81.99(15)
C9 C8 Fe1 C5 77.00(17)
C7 C8 Fe1 C5 -163.92(14)
C7 C8 Fe1 C9 119.1(2)
C9 C8 Fe1 C3 159.82(14)
C7 C8 Fe1 C3 -81.11(17)
C9 C8 Fe1 C2 -169.2(2)
C7 C8 Fe1 C2 -50.1(3)
C9 C8 Fe1 C4 118.17(15)
C7 C8 Fe1 C4 -122.76(15)
C9 C8 Fe1 C1 46.2(4)
C7 C8 Fe1 C1 165.3(3)
C9 C8 Fe1 C7 -119.1(2)
C9 C8 Fe1 C6 -81.54(15)
C7 C8 Fe1 C6 37.53(14)
C2 C3 Fe1 C10 44.1(4)
C4 C3 Fe1 C10 163.7(3)
C2 C3 Fe1 C5 -82.05(14)
C4 C3 Fe1 C5 37.55(15)
C2 C3 Fe1 C9 -165.0(2)
C4 C3 Fe1 C9 -45.4(3)
C2 C3 Fe1 C8 161.64(13)
C4 C3 Fe1 C8 -78.76(16)
C4 C3 Fe1 C2 119.6(2)
C2 C3 Fe1 C4 -119.6(2)
C2 C3 Fe1 C1 -37.87(13)
C4 C3 Fe1 C1 81.74(15)
C2 C3 Fe1 C7 119.16(14)
C4 C3 Fe1 C7 -121.23(15)
C2 C3 Fe1 C6 77.33(16)
C4 C3 Fe1 C6 -163.06(14)
C3 C2 Fe1 C10 -164.85(14)
C1 C2 Fe1 C10 75.60(16)
C3 C2 Fe1 C5 81.36(15)
C1 C2 Fe1 C5 -38.19(14)
C3 C2 Fe1 C9 160.1(3)
C1 C2 Fe1 C9 40.6(4)
C3 C2 Fe1 C8 -43.1(3)
C1 C2 Fe1 C8 -162.6(2)
C1 C2 Fe1 C3 -119.6(2)
C3 C2 Fe1 C4 37.50(14)
C1 C2 Fe1 C4 -82.05(15)
C3 C2 Fe1 C1 119.6(2)
C3 C2 Fe1 C7 -79.18(16)
C1 C2 Fe1 C7 161.27(14)
C3 C2 Fe1 C6 -122.23(14)
C1 C2 Fe1 C6 118.22(14)
C3 C4 Fe1 C10 -167.8(2)
C5 C4 Fe1 C10 -48.3(3)
C3 C4 Fe1 C5 -119.6(2)
C3 C4 Fe1 C9 160.27(14)
C5 C4 Fe1 C9 -80.16(17)
C3 C4 Fe1 C8 118.50(15)
C5 C4 Fe1 C8 -121.93(15)
C5 C4 Fe1 C3 119.6(2)
C3 C4 Fe1 C2 -37.43(14)
C5 C4 Fe1 C2 82.14(15)
C3 C4 Fe1 C1 -81.76(15)
C5 C4 Fe1 C1 37.81(14)
C3 C4 Fe1 C7 77.49(17)
C5 C4 Fe1 C7 -162.94(14)
C3 C4 Fe1 C6 46.5(4)
C5 C4 Fe1 C6 166.0(3)
C5 C1 Fe1 C10 117.28(15)
C2 C1 Fe1 C10 -124.15(15)
C11 C1 Fe1 C10 1.3(2)
C2 C1 Fe1 C5 118.6(2)
C11 C1 Fe1 C5 -116.0(3)
C5 C1 Fe1 C9 75.58(17)
C2 C1 Fe1 C9 -165.84(14)
C11 C1 Fe1 C9 -40.4(2)
C5 C1 Fe1 C8 40.9(3)
C2 C1 Fe1 C8 159.5(3)
C11 C1 Fe1 C8 -75.0(4)
C5 C1 Fe1 C3 -81.24(15)
C2 C1 Fe1 C3 37.33(14)
C11 C1 Fe1 C3 162.8(2)
C5 C1 Fe1 C2 -118.6(2)
C11 C1 Fe1 C2 125.5(3)
C5 C1 Fe1 C4 -37.52(14)
C2 C1 Fe1 C4 81.05(15)
C11 C1 Fe1 C4 -153.5(2)
C5 C1 Fe1 C7 -165.3(2)
C2 C1 Fe1 C7 -46.7(3)
C11 C1 Fe1 C7 78.8(3)
C5 C1 Fe1 C6 160.36(14)
C2 C1 Fe1 C6 -81.07(16)
C11 C1 Fe1 C6 44.4(2)
C8 C7 Fe1 C10 -81.49(16)
C6 C7 Fe1 C10 38.40(14)
C8 C7 Fe1 C5 41.9(3)
C6 C7 Fe1 C5 161.8(3)
C8 C7 Fe1 C9 -37.80(15)
C6 C7 Fe1 C9 82.09(15)
C6 C7 Fe1 C8 119.9(2)
C8 C7 Fe1 C3 116.96(16)
C6 C7 Fe1 C3 -123.15(14)
C8 C7 Fe1 C2 158.95(15)
C6 C7 Fe1 C2 -81.16(16)
C8 C7 Fe1 C4 75.19(18)
C6 C7 Fe1 C4 -164.92(14)
C8 C7 Fe1 C1 -166.7(2)
C6 C7 Fe1 C1 -46.8(3)
C8 C7 Fe1 C6 -119.9(2)
C7 C6 Fe1 C10 -118.6(2)
C18 C6 Fe1 C10 117.7(3)
C7 C6 Fe1 C5 -163.4(2)
C10 C6 Fe1 C5 -44.8(3)
C18 C6 Fe1 C5 73.0(3)
C7 C6 Fe1 C9 -81.06(15)
C10 C6 Fe1 C9 37.55(15)
C18 C6 Fe1 C9 155.3(2)
C7 C6 Fe1 C8 -37.29(14)
C10 C6 Fe1 C8 81.32(15)
C18 C6 Fe1 C8 -161.0(2)
C7 C6 Fe1 C3 76.07(17)
C10 C6 Fe1 C3 -165.31(15)
C18 C6 Fe1 C3 -47.6(2)
C7 C6 Fe1 C2 117.98(14)
C10 C6 Fe1 C2 -123.40(15)
C18 C6 Fe1 C2 -5.7(2)
C7 C6 Fe1 C4 41.1(4)
C10 C6 Fe1 C4 159.7(3)
C18 C6 Fe1 C4 -82.6(4)
C7 C6 Fe1 C1 161.19(14)
C10 C6 Fe1 C1 -80.20(16)
C18 C6 Fe1 C1 37.5(2)
C10 C6 Fe1 C7 118.6(2)
C18 C6 Fe1 C7 -123.7(3)
C105 C101 C102 C103 0.2(3)
C111 C101 C102 C103 173.5(2)
Fe11 C101 C102 C103 59.33(16)
C105 C101 C102 Fe11 -59.11(15)
C111 C101 C102 Fe11 114.1(2)
C101 C102 C103 C104 0.0(3)
Fe11 C102 C103 C104 59.07(16)
C101 C102 C103 Fe11 -59.12(16)
C102 C103 C104 C105 -0.1(3)
Fe11 C103 C104 C105 58.96(16)
C102 C103 C104 Fe11 -59.10(16)
C103 C104 C105 C101 0.3(3)
Fe11 C104 C105 C101 59.46(15)
C103 C104 C105 Fe11 -59.18(16)
C102 C101 C105 C104 -0.3(3)
C111 C101 C105 C104 -173.9(2)
Fe11 C101 C105 C104 -59.70(16)
C102 C101 C105 Fe11 59.38(15)
C111 C101 C105 Fe11 -114.2(2)
C110 C106 C107 C108 0.1(2)
C118 C106 C107 C108 -176.5(2)
Fe11 C106 C107 C108 -59.51(16)
C110 C106 C107 Fe11 59.66(15)
C118 C106 C107 Fe11 -117.0(2)
C106 C107 C108 C109 -0.1(3)
Fe11 C107 C108 C109 -59.33(16)
C106 C107 C108 Fe11 59.20(15)
C107 C108 C109 C110 0.1(3)
Fe11 C108 C109 C110 -59.06(16)
C107 C108 C109 Fe11 59.13(16)
C108 C109 C110 C106 0.0(3)
Fe11 C109 C110 C106 -58.97(15)
C108 C109 C110 Fe11 58.99(16)
C107 C106 C110 C109 -0.1(2)
C118 C106 C110 C109 176.9(2)
Fe11 C106 C110 C109 59.30(16)
C107 C106 C110 Fe11 -59.41(15)
C118 C106 C110 Fe11 117.6(2)
C105 C101 C111 C112 -156.9(2)
C102 C101 C111 C112 30.9(4)
Fe11 C101 C111 C112 118.5(2)
C101 C111 C112 N101 9.4(4)
O102 C114 C115 C116 -179.1(2)
N102 C114 C115 C116 -0.1(3)
O102 C114 C115 C117 -0.6(4)
N102 C114 C115 C117 178.4(2)
C114 C115 C116 N101 0.4(4)
C117 C115 C116 N101 -178.0(2)
C110 C106 C118 C119 163.5(2)
C107 C106 C118 C119 -20.3(4)
Fe11 C106 C118 C119 -110.3(3)
C106 C118 C119 N103 -0.3(4)
O104 C121 C122 C123 -178.2(2)
N104 C121 C122 C123 -0.2(3)
O104 C121 C122 C124 -0.8(4)
N104 C121 C122 C124 177.1(2)
C121 C122 C123 N103 -4.0(4)
C124 C122 C123 N103 178.9(2)
C115 C116 N101 C113 1.2(4)
C115 C116 N101 C112 176.1(2)
O101 C113 N101 C116 177.4(2)
N102 C113 N101 C116 -3.0(3)
O101 C113 N101 C112 2.4(3)
N102 C113 N101 C112 -177.92(19)
C111 C112 N101 C116 55.4(3)
C111 C112 N101 C113 -129.5(2)
O101 C113 N102 C114 -176.9(2)
N101 C113 N102 C114 3.5(3)
O102 C114 N102 C113 177.0(2)
C115 C114 N102 C113 -2.0(3)
O103 C120 N103 C123 178.3(2)
N104 C120 N103 C123 -1.7(3)
O103 C120 N103 C119 -2.5(3)
N104 C120 N103 C119 177.4(2)
C122 C123 N103 C120 5.1(4)
C122 C123 N103 C119 -174.0(2)
C118 C119 N103 C120 -74.2(3)
C118 C119 N103 C123 105.0(3)
O103 C120 N104 C121 177.4(2)
N103 C120 N104 C121 -2.6(3)
O104 C121 N104 C120 -178.3(2)
C122 C121 N104 C120 3.6(3)
C104 C105 Fe11 C107 -170.87(13)
C101 C105 Fe11 C107 69.67(17)
C104 C105 Fe11 C101 119.5(2)
C104 C105 Fe11 C106 -130.89(14)
C101 C105 Fe11 C106 109.65(14)
C101 C105 Fe11 C104 -119.5(2)
C104 C105 Fe11 C103 37.60(14)
C101 C105 Fe11 C103 -81.86(15)
C104 C105 Fe11 C108 161.3(5)
C101 C105 Fe11 C108 41.9(5)
C104 C105 Fe11 C102 81.33(15)
C101 C105 Fe11 C102 -38.13(14)
C104 C105 Fe11 C110 -87.55(15)
C101 C105 Fe11 C110 152.99(14)
C104 C105 Fe11 C109 -53.6(2)
C101 C105 Fe11 C109 -173.09(18)
C108 C107 Fe11 C105 -172.08(13)
C106 C107 Fe11 C105 68.43(17)
C108 C107 Fe11 C101 -131.69(14)
C106 C107 Fe11 C101 108.82(14)
C108 C107 Fe11 C106 119.49(19)
C108 C107 Fe11 C104 156.6(4)
C106 C107 Fe11 C104 37.1(5)
C108 C107 Fe11 C103 -53.3(2)
C106 C107 Fe11 C103 -172.84(17)
C106 C107 Fe11 C108 -119.49(19)
C108 C107 Fe11 C102 -88.06(15)
C106 C107 Fe11 C102 152.45(13)
C108 C107 Fe11 C110 81.15(15)
C106 C107 Fe11 C110 -38.34(13)
C108 C107 Fe11 C109 37.55(14)
C106 C107 Fe11 C109 -81.94(14)
C102 C101 Fe11 C105 -118.8(2)
C111 C101 Fe11 C105 117.9(2)
C105 C101 Fe11 C107 -130.96(14)
C102 C101 Fe11 C107 110.29(15)
C111 C101 Fe11 C107 -13.1(2)
C105 C101 Fe11 C106 -87.05(15)
C102 C101 Fe11 C106 154.19(14)
C111 C101 Fe11 C106 30.8(2)
C105 C101 Fe11 C104 37.38(14)
C102 C101 Fe11 C104 -81.37(15)
C111 C101 Fe11 C104 155.3(2)
C105 C101 Fe11 C103 81.14(15)
C102 C101 Fe11 C103 -37.61(14)
C111 C101 Fe11 C103 -161.0(2)
C105 C101 Fe11 C108 -170.35(14)
C102 C101 Fe11 C108 70.89(18)
C111 C101 Fe11 C108 -52.5(2)
C105 C101 Fe11 C102 118.8(2)
C111 C101 Fe11 C102 -123.4(2)
C105 C101 Fe11 C110 -52.3(2)
C102 C101 Fe11 C110 -171.08(17)
C111 C101 Fe11 C110 65.6(3)
C105 C101 Fe11 C109 160.5(5)
C102 C101 Fe11 C109 41.8(6)
C111 C101 Fe11 C109 -81.6(6)
C110 C106 Fe11 C105 110.00(14)
C107 C106 Fe11 C105 -131.77(14)
C118 C106 Fe11 C105 -7.0(2)
C110 C106 Fe11 C107 -118.23(19)
C118 C106 Fe11 C107 124.8(3)
C110 C106 Fe11 C101 153.42(14)
C107 C106 Fe11 C101 -88.35(15)
C118 C106 Fe11 C101 36.5(2)
C110 C106 Fe11 C104 70.65(17)
C107 C106 Fe11 C104 -171.12(13)
C118 C106 Fe11 C104 -46.3(2)
C110 C106 Fe11 C103 43.6(5)
C107 C106 Fe11 C103 161.9(4)
C118 C106 Fe11 C103 -73.3(5)
C110 C106 Fe11 C108 -80.96(15)
C107 C106 Fe11 C108 37.27(13)
C118 C106 Fe11 C108 162.1(2)
C110 C106 Fe11 C102 -172.41(18)
C107 C106 Fe11 C102 -54.2(2)
C118 C106 Fe11 C102 70.6(3)
C107 C106 Fe11 C110 118.23(19)
C118 C106 Fe11 C110 -117.0(2)
C110 C106 Fe11 C109 -37.24(14)
C107 C106 Fe11 C109 80.99(14)
C118 C106 Fe11 C109 -154.2(2)
C103 C104 Fe11 C105 119.43(19)
C105 C104 Fe11 C107 37.8(5)
C103 C104 Fe11 C107 157.2(4)
C105 C104 Fe11 C101 -37.88(13)
C103 C104 Fe11 C101 81.55(15)
C105 C104 Fe11 C106 68.69(17)
C103 C104 Fe11 C106 -171.88(14)
C105 C104 Fe11 C103 -119.43(19)
C105 C104 Fe11 C108 -173.01(17)
C103 C104 Fe11 C108 -53.6(2)
C105 C104 Fe11 C102 -82.12(14)
C103 C104 Fe11 C102 37.31(14)
C105 C104 Fe11 C110 109.30(14)
C103 C104 Fe11 C110 -131.26(14)
C105 C104 Fe11 C109 152.20(14)
C103 C104 Fe11 C109 -88.37(16)
C102 C103 Fe11 C105 82.35(15)
C104 C103 Fe11 C105 -37.51(14)
C102 C103 Fe11 C107 -51.4(2)
C104 C103 Fe11 C107 -171.26(17)
C102 C103 Fe11 C101 38.04(14)
C104 C103 Fe11 C101 -81.82(15)
C102 C103 Fe11 C106 152.6(4)
C104 C103 Fe11 C106 32.7(5)
C102 C103 Fe11 C104 119.9(2)
C102 C103 Fe11 C108 -87.31(16)
C104 C103 Fe11 C108 152.84(14)
C104 C103 Fe11 C102 -119.9(2)
C102 C103 Fe11 C110 -171.19(14)
C104 C103 Fe11 C110 68.96(18)
C102 C103 Fe11 C109 -130.78(15)
C104 C103 Fe11 C109 109.36(15)
C107 C108 Fe11 C105 33.4(5)
C109 C108 Fe11 C105 152.9(5)
C109 C108 Fe11 C107 119.5(2)
C107 C108 Fe11 C101 68.48(17)
C109 C108 Fe11 C101 -171.99(14)
C107 C108 Fe11 C106 -38.01(13)
C109 C108 Fe11 C106 81.53(15)
C107 C108 Fe11 C104 -171.00(17)
C109 C108 Fe11 C104 -51.5(2)
C107 C108 Fe11 C103 152.82(13)
C109 C108 Fe11 C103 -87.65(16)
C107 C108 Fe11 C102 109.46(14)
C109 C108 Fe11 C102 -131.01(15)
C107 C108 Fe11 C110 -82.21(15)
C109 C108 Fe11 C110 37.32(14)
C107 C108 Fe11 C109 -119.5(2)
C103 C102 Fe11 C105 -80.98(15)
C101 C102 Fe11 C105 38.14(14)
C103 C102 Fe11 C107 153.75(15)
C101 C102 Fe11 C107 -87.12(15)
C103 C102 Fe11 C101 -119.1(2)
C103 C102 Fe11 C106 -169.45(17)
C101 C102 Fe11 C106 -50.3(2)
C103 C102 Fe11 C104 -37.35(15)
C101 C102 Fe11 C104 81.78(15)
C101 C102 Fe11 C103 119.1(2)
C103 C102 Fe11 C108 110.52(15)
C101 C102 Fe11 C108 -130.36(14)
C103 C102 Fe11 C110 36.8(5)
C101 C102 Fe11 C110 155.9(5)
C103 C102 Fe11 C109 70.28(18)
C101 C102 Fe11 C109 -170.60(14)
C109 C110 Fe11 C105 153.60(14)
C106 C110 Fe11 C105 -86.75(15)
C109 C110 Fe11 C107 -81.07(15)
C106 C110 Fe11 C107 38.57(13)
C109 C110 Fe11 C101 -171.03(17)
C106 C110 Fe11 C101 -51.4(2)
C109 C110 Fe11 C106 -119.6(2)
C109 C110 Fe11 C104 110.57(15)
C106 C110 Fe11 C104 -129.79(14)
C109 C110 Fe11 C103 70.86(18)
C106 C110 Fe11 C103 -169.49(14)
C109 C110 Fe11 C108 -37.48(14)
C106 C110 Fe11 C108 82.16(14)
C109 C110 Fe11 C102 40.3(5)
C106 C110 Fe11 C102 159.9(5)
C106 C110 Fe11 C109 119.6(2)
C110 C109 Fe11 C105 -50.6(2)
C108 C109 Fe11 C105 -170.29(18)
C110 C109 Fe11 C107 82.27(15)
C108 C109 Fe11 C107 -37.40(14)
C110 C109 Fe11 C101 154.5(5)
C108 C109 Fe11 C101 34.8(6)
C110 C109 Fe11 C106 37.75(14)
C108 C109 Fe11 C106 -81.91(15)
C110 C109 Fe11 C104 -86.53(16)
C108 C109 Fe11 C104 153.81(14)
C110 C109 Fe11 C103 -130.04(15)
C108 C109 Fe11 C103 110.30(15)
C110 C109 Fe11 C108 119.7(2)
C110 C109 Fe11 C102 -170.41(14)
C108 C109 Fe11 C102 69.92(18)
C108 C109 Fe11 C110 -119.7(2)
